data_4300225
loop_
_publ_author_name
'Tracy A. Hanna'
'Christopher D. Incarvito'
'Arnold L. Rheingold'

_publ_contact_author
; 
     Dr. T. Hanna 
     Department of Chemistry 
     Box 298860 
     Texas Christian University 
     USA 
;
_publ_contact_author_email T.Hanna@tcu.edu
_publ_contact_author_fax '+817 257 5851'
_publ_contact_author_phone '+817 257 6197'
_publ_section_title
;
Synthesis and Structural Characterization of a 4-Coordinate Molybdenum(VI)
Dioxo Diaryloxide, MoO2(O-2,6-t-Bu2C6H3)2.HO-2,6-t-Bu2C6H3
;
_journal_name_full 'Inorganic Chemistry'
_journal_page_first 630
_journal_page_last 631
_journal_paper_doi 10.1021/ic991271h
_journal_volume 39
_journal_year 2000
_chemical_formula_sum 'C42 H64 Mo O5'
_chemical_formula_weight 744.87
_space_group_IT_number 14
_symmetry_cell_setting monoclinic
_symmetry_space_group_name_Hall '-P 2ybc'
_symmetry_space_group_name_H-M 'P 1 21/c 1'
_atom_sites_solution_hydrogens geom
_atom_sites_solution_primary direct
_atom_sites_solution_secondary difmap
_audit_creation_method SHELXL-97
_cell_angle_alpha 90.00
_cell_angle_beta 99.1385(6)
_cell_angle_gamma 90.00
_cell_formula_units_Z 4
_cell_length_a 11.4344(2)
_cell_length_b 19.4277(3)
_cell_length_c 18.5445(3)
_cell_measurement_temperature 173(2)
_cell_volume 4067.26(12)
_computing_cell_refinement 'Bruker SMART'
_computing_data_collection 'Bruker SMART'
_computing_data_reduction 'Bruker SHELXTL'
_computing_molecular_graphics 'Bruker SHELXTL'
_computing_publication_material 'Bruker SHELXTL'
_computing_structure_refinement 'SHELXL-97 (Sheldrick, 1997)'
_computing_structure_solution 'SHELXS-97 (Sheldrick, 1990)'
_diffrn_ambient_temperature 173(2)
_diffrn_measured_fraction_theta_full 0.832
_diffrn_measured_fraction_theta_max 0.832
_diffrn_measurement_device_type 'CCD area detector'
_diffrn_measurement_method 'phi and omega scans'
_diffrn_radiation_monochromator graphite
_diffrn_radiation_source 'fine-focus sealed tube'
_diffrn_radiation_type MoK\a
_diffrn_radiation_wavelength 0.71073
_diffrn_reflns_av_R_equivalents 0.0360
_diffrn_reflns_av_sigmaI/netI 0.0397
_diffrn_reflns_limit_h_max 15
_diffrn_reflns_limit_h_min -11
_diffrn_reflns_limit_k_max 25
_diffrn_reflns_limit_k_min -24
_diffrn_reflns_limit_l_max 23
_diffrn_reflns_limit_l_min -24
_diffrn_reflns_number 18681
_diffrn_reflns_theta_full 28.14
_diffrn_reflns_theta_max 28.14
_diffrn_reflns_theta_min 1.53
_exptl_absorpt_coefficient_mu 0.362
_exptl_absorpt_correction_T_max 0.9647
_exptl_absorpt_correction_T_min 0.8990
_exptl_absorpt_correction_type 'empirical from SADABS'
_exptl_crystal_colour Yellow
_exptl_crystal_density_diffrn 1.216
_exptl_crystal_density_method 'not measured'
_exptl_crystal_description Block
_exptl_crystal_F_000 1592
_exptl_crystal_size_max 0.30
_exptl_crystal_size_mid 0.20
_exptl_crystal_size_min 0.10
_refine_diff_density_max 0.403
_refine_diff_density_min -0.621
_refine_diff_density_rms 0.074
_refine_ls_extinction_method none
_refine_ls_goodness_of_fit_ref 1.250
_refine_ls_hydrogen_treatment mixed
_refine_ls_matrix_type full
_refine_ls_number_parameters 437
_refine_ls_number_reflns 8275
_refine_ls_number_restraints 0
_refine_ls_restrained_S_all 1.250
_refine_ls_R_factor_all 0.0650
_refine_ls_R_factor_gt 0.0486
_refine_ls_shift/su_max 0.006
_refine_ls_shift/su_mean 0.001
_refine_ls_structure_factor_coef Fsqd
_refine_ls_weighting_details 'calc w=1/[\s^2^(Fo^2^)+(0.1000P)^2^+0.0000P] where P=(Fo^2^+2Fc^2^)/3'
_refine_ls_weighting_scheme calc
_refine_ls_wR_factor_gt 0.1505
_refine_ls_wR_factor_ref 0.1675
_reflns_number_gt 6879
_reflns_number_total 8275
_reflns_threshold_expression >2sigma(I)
_cod_original_cell_volume 4067.27(12)
_cod_database_code 4300225

loop_
_symmetry_equiv_pos_as_xyz
'x, y, z'
'-x, y+1/2, -z+1/2'
'-x, -y, -z'
'x, -y-1/2, z-1/2'

loop_
_atom_site_label
_atom_site_type_symbol
_atom_site_fract_x
_atom_site_fract_y
_atom_site_fract_z
_atom_site_U_iso_or_equiv
_atom_site_adp_type
_atom_site_occupancy
_atom_site_symmetry_multiplicity
_atom_site_calc_flag
_atom_site_refinement_flags
_atom_site_disorder_assembly
_atom_site_disorder_group
Mo1 Mo 0.10559(2) 0.669805(14) 0.609777(14) 0.01969(12) Uani 1 1 d . . .
O1 O 0.0357(2) 0.62634(12) 0.68133(12) 0.0225(5) Uani 1 1 d . . .
O2 O 0.2677(2) 0.68085(11) 0.63946(13) 0.0218(5) Uani 1 1 d . . .
O3 O 0.0831(2) 0.62339(15) 0.53090(13) 0.0353(6) Uani 1 1 d . . .
O4 O 0.0391(2) 0.74764(13) 0.59015(14) 0.0329(6) Uani 1 1 d . . .
O5 O -0.2076(2) 0.77737(13) 0.52609(15) 0.0321(6) Uani 1 1 d . . .
H1 H -0.149(4) 0.791(2) 0.546(2) 0.049(15) Uiso 1 1 d . . .
C1 C -0.0341(3) 0.60003(16) 0.73082(16) 0.0174(6) Uani 1 1 d . . .
C2 C -0.0984(3) 0.53810(16) 0.71238(17) 0.0202(7) Uani 1 1 d . . .
C3 C -0.1670(3) 0.51334(17) 0.76361(18) 0.0263(8) Uani 1 1 d . . .
H3B H -0.2104 0.4718 0.7539 0.032 Uiso 1 1 calc R . .
C4 C -0.1722(3) 0.5489(2) 0.8286(2) 0.0301(8) Uani 1 1 d . . .
H4B H -0.2205 0.5320 0.8619 0.036 Uiso 1 1 calc R . .
C5 C -0.1077(3) 0.60857(19) 0.84458(18) 0.0266(7) Uani 1 1 d . . .
H5A H -0.1128 0.6318 0.8890 0.032 Uiso 1 1 calc R . .
C6 C -0.0347(3) 0.63613(16) 0.79769(17) 0.0209(7) Uani 1 1 d . . .
C7 C -0.1002(3) 0.49890(16) 0.63899(18) 0.0220(7) Uani 1 1 d . . .
C8 C -0.1594(3) 0.54544(18) 0.57492(19) 0.0282(8) Uani 1 1 d . . .
H8A H -0.2401 0.5571 0.5822 0.042 Uiso 1 1 calc R . .
H8B H -0.1623 0.5207 0.5286 0.042 Uiso 1 1 calc R . .
H8C H -0.1131 0.5877 0.5737 0.042 Uiso 1 1 calc R . .
C9 C 0.0259(3) 0.47646(18) 0.6286(2) 0.0288(8) Uani 1 1 d . . .
H9A H 0.0588 0.4455 0.6684 0.043 Uiso 1 1 calc R . .
H9B H 0.0767 0.5172 0.6291 0.043 Uiso 1 1 calc R . .
H9C H 0.0222 0.4525 0.5818 0.043 Uiso 1 1 calc R . .
C10 C -0.1749(3) 0.43240(18) 0.6358(2) 0.0323(8) Uani 1 1 d . . .
H10A H -0.1397 0.4010 0.6746 0.048 Uiso 1 1 calc R . .
H10B H -0.1764 0.4102 0.5882 0.048 Uiso 1 1 calc R . .
H10C H -0.2559 0.4439 0.6426 0.048 Uiso 1 1 calc R . .
C11 C 0.0371(3) 0.70254(18) 0.81883(17) 0.0254(7) Uani 1 1 d . . .
C12 C 0.1710(3) 0.6923(2) 0.81707(19) 0.0297(8) Uani 1 1 d . . .
H12A H 0.1822 0.6762 0.7685 0.045 Uiso 1 1 calc R . .
H12B H 0.2030 0.6581 0.8538 0.045 Uiso 1 1 calc R . .
H12C H 0.2126 0.7361 0.8277 0.045 Uiso 1 1 calc R . .
C13 C -0.0140(4) 0.76242(19) 0.7679(2) 0.0331(9) Uani 1 1 d . . .
H13A H -0.0112 0.7499 0.7170 0.050 Uiso 1 1 calc R . .
H13B H 0.0332 0.8041 0.7804 0.050 Uiso 1 1 calc R . .
H13C H -0.0963 0.7711 0.7740 0.050 Uiso 1 1 calc R . .
C14 C 0.0290(4) 0.7256(2) 0.89761(19) 0.0361(9) Uani 1 1 d . . .
H14A H 0.0616 0.6895 0.9319 0.054 Uiso 1 1 calc R . .
H14B H -0.0541 0.7337 0.9022 0.054 Uiso 1 1 calc R . .
H14C H 0.0744 0.7682 0.9087 0.054 Uiso 1 1 calc R . .
C15 C 0.3900(3) 0.68947(17) 0.65424(16) 0.0188(6) Uani 1 1 d . . .
C16 C 0.4617(3) 0.62998(17) 0.67327(17) 0.0222(7) Uani 1 1 d . . .
C17 C 0.5844(3) 0.64140(19) 0.69219(19) 0.0286(8) Uani 1 1 d . . .
H17A H 0.6350 0.6034 0.7065 0.034 Uiso 1 1 calc R . .
C18 C 0.6333(3) 0.7063(2) 0.6906(2) 0.0341(9) Uani 1 1 d . . .
H18A H 0.7163 0.7123 0.7042 0.041 Uiso 1 1 calc R . .
C19 C 0.5613(3) 0.76286(19) 0.66903(19) 0.0278(8) Uani 1 1 d . . .
H19A H 0.5966 0.8069 0.6666 0.033 Uiso 1 1 calc R . .
C20 C 0.4383(3) 0.75646(16) 0.65087(17) 0.0208(7) Uani 1 1 d . . .
C21 C 0.4111(3) 0.55624(17) 0.67215(19) 0.0263(8) Uani 1 1 d . . .
C22 C 0.3242(3) 0.54695(19) 0.7271(2) 0.0314(8) Uani 1 1 d . . .
H22A H 0.3627 0.5615 0.7758 0.047 Uiso 1 1 calc R . .
H22B H 0.3015 0.4984 0.7286 0.047 Uiso 1 1 calc R . .
H22C H 0.2535 0.5751 0.7119 0.047 Uiso 1 1 calc R . .
C23 C 0.3515(4) 0.5368(2) 0.5928(2) 0.0379(10) Uani 1 1 d . . .
H23A H 0.4092 0.5421 0.5594 0.057 Uiso 1 1 calc R . .
H23B H 0.2838 0.5673 0.5775 0.057 Uiso 1 1 calc R . .
H23C H 0.3243 0.4890 0.5920 0.057 Uiso 1 1 calc R . .
C24 C 0.5111(4) 0.5024(2) 0.6932(3) 0.0442(11) Uani 1 1 d . . .
H24A H 0.5526 0.5120 0.7425 0.066 Uiso 1 1 calc R . .
H24B H 0.5673 0.5049 0.6585 0.066 Uiso 1 1 calc R . .
H24C H 0.4766 0.4561 0.6918 0.066 Uiso 1 1 calc R . .
C25 C 0.3614(3) 0.82121(16) 0.62697(19) 0.0250(8) Uani 1 1 d . . .
C26 C 0.2987(4) 0.81206(19) 0.54715(19) 0.0309(8) Uani 1 1 d . . .
H26A H 0.2533 0.8537 0.5314 0.046 Uiso 1 1 calc R . .
H26B H 0.2449 0.7725 0.5443 0.046 Uiso 1 1 calc R . .
H26C H 0.3581 0.8042 0.5153 0.046 Uiso 1 1 calc R . .
C27 C 0.2729(3) 0.83475(18) 0.6800(2) 0.0298(8) Uani 1 1 d . . .
H27A H 0.2255 0.8756 0.6640 0.045 Uiso 1 1 calc R . .
H27B H 0.3165 0.8424 0.7293 0.045 Uiso 1 1 calc R . .
H27C H 0.2206 0.7949 0.6804 0.045 Uiso 1 1 calc R . .
C28 C 0.4386(4) 0.88705(19) 0.6272(2) 0.0391(10) Uani 1 1 d . . .
H28A H 0.3876 0.9266 0.6118 0.059 Uiso 1 1 calc R . .
H28B H 0.4954 0.8810 0.5932 0.059 Uiso 1 1 calc R . .
H28C H 0.4816 0.8951 0.6765 0.059 Uiso 1 1 calc R . .
C29 C -0.2874(3) 0.82720(16) 0.49714(18) 0.0220(7) Uani 1 1 d . . .
C30 C -0.3845(3) 0.80296(17) 0.44511(17) 0.0221(7) Uani 1 1 d . . .
C31 C -0.4650(3) 0.85247(19) 0.41265(18) 0.0280(8) Uani 1 1 d . . .
H31A H -0.5301 0.8382 0.3775 0.034 Uiso 1 1 calc R . .
C32 C -0.4525(3) 0.92197(19) 0.4303(2) 0.0312(8) Uani 1 1 d . . .
H32A H -0.5078 0.9545 0.4067 0.037 Uiso 1 1 calc R . .
C33 C -0.3592(3) 0.94377(17) 0.48266(18) 0.0254(7) Uani 1 1 d . . .
H33A H -0.3528 0.9912 0.4951 0.030 Uiso 1 1 calc R . .
C34 C -0.2743(3) 0.89779(16) 0.51745(17) 0.0222(7) Uani 1 1 d . . .
C35 C -0.4004(3) 0.72557(18) 0.42439(19) 0.0269(8) Uani 1 1 d . . .
C36 C -0.2944(4) 0.6999(2) 0.3881(2) 0.0398(10) Uani 1 1 d . . .
H36A H -0.2872 0.7288 0.3458 0.060 Uiso 1 1 calc R . .
H36B H -0.3083 0.6521 0.3723 0.060 Uiso 1 1 calc R . .
H36C H -0.2212 0.7027 0.4235 0.060 Uiso 1 1 calc R . .
C37 C -0.5146(4) 0.7136(2) 0.3689(2) 0.0405(10) Uani 1 1 d . . .
H37A H -0.5831 0.7305 0.3894 0.061 Uiso 1 1 calc R . .
H37B H -0.5241 0.6643 0.3585 0.061 Uiso 1 1 calc R . .
H37C H -0.5090 0.7385 0.3236 0.061 Uiso 1 1 calc R . .
C38 C -0.4119(4) 0.68114(19) 0.4921(2) 0.0357(9) Uani 1 1 d . . .
H38A H -0.4777 0.6983 0.5151 0.054 Uiso 1 1 calc R . .
H38B H -0.3382 0.6837 0.5271 0.054 Uiso 1 1 calc R . .
H38C H -0.4272 0.6332 0.4770 0.054 Uiso 1 1 calc R . .
C39 C -0.1708(3) 0.92424(17) 0.57614(18) 0.0248(7) Uani 1 1 d . . .
C40 C -0.1805(4) 1.00239(19) 0.5897(2) 0.0369(9) Uani 1 1 d . . .
H40A H -0.1769 1.0274 0.5442 0.055 Uiso 1 1 calc R . .
H40B H -0.1148 1.0170 0.6271 0.055 Uiso 1 1 calc R . .
H40C H -0.2559 1.0123 0.6063 0.055 Uiso 1 1 calc R . .
C41 C -0.0489(3) 0.91389(19) 0.5509(2) 0.0324(9) Uani 1 1 d . . .
H41A H -0.0484 0.9380 0.5045 0.049 Uiso 1 1 calc R . .
H41B H -0.0352 0.8647 0.5443 0.049 Uiso 1 1 calc R . .
H41C H 0.0138 0.9325 0.5879 0.049 Uiso 1 1 calc R . .
C42 C -0.1732(4) 0.8882(2) 0.65033(19) 0.0367(9) Uani 1 1 d . . .
H42A H -0.1084 0.9058 0.6866 0.055 Uiso 1 1 calc R . .
H42B H -0.1636 0.8384 0.6447 0.055 Uiso 1 1 calc R . .
H42C H -0.2490 0.8974 0.6667 0.055 Uiso 1 1 calc R . .

loop_
_atom_site_aniso_label
_atom_site_aniso_U_11
_atom_site_aniso_U_22
_atom_site_aniso_U_33
_atom_site_aniso_U_23
_atom_site_aniso_U_13
_atom_site_aniso_U_12
Mo1 0.01701(17) 0.02370(17) 0.01796(16) 0.00342(10) 0.00159(12) -0.00175(10)
O1 0.0221(12) 0.0257(12) 0.0200(10) 0.0015(9) 0.0043(10) -0.0058(9)
O2 0.0145(11) 0.0208(11) 0.0299(12) 0.0019(9) 0.0029(10) -0.0023(8)
O3 0.0342(15) 0.0518(17) 0.0200(12) -0.0037(11) 0.0045(11) -0.0117(13)
O4 0.0231(13) 0.0365(14) 0.0385(14) 0.0170(11) 0.0035(12) 0.0045(11)
O5 0.0250(13) 0.0200(12) 0.0457(15) -0.0011(11) -0.0121(12) 0.0021(10)
C1 0.0160(14) 0.0193(14) 0.0169(14) 0.0070(11) 0.0031(13) 0.0026(11)
C2 0.0161(14) 0.0183(14) 0.0247(15) 0.0037(12) -0.0012(13) 0.0030(12)
C3 0.0272(18) 0.0234(16) 0.0275(16) 0.0076(13) 0.0020(15) -0.0044(14)
C4 0.0235(17) 0.041(2) 0.0278(17) 0.0081(15) 0.0097(16) -0.0018(15)
C5 0.0256(17) 0.0360(19) 0.0187(15) 0.0036(14) 0.0049(14) 0.0023(14)
C6 0.0189(15) 0.0227(16) 0.0201(15) 0.0037(12) 0.0001(13) 0.0029(12)
C7 0.0209(16) 0.0179(15) 0.0272(16) -0.0004(12) 0.0039(14) -0.0022(12)
C8 0.0266(18) 0.0302(18) 0.0253(16) -0.0022(14) -0.0033(15) -0.0037(14)
C9 0.0262(18) 0.0293(18) 0.0327(18) -0.0048(14) 0.0104(16) -0.0002(14)
C10 0.034(2) 0.0240(17) 0.041(2) -0.0035(15) 0.0102(18) -0.0043(15)
C11 0.0273(18) 0.0273(17) 0.0208(15) -0.0007(13) 0.0017(15) -0.0030(14)
C12 0.0229(17) 0.039(2) 0.0268(17) -0.0061(15) 0.0024(15) -0.0069(15)
C13 0.038(2) 0.0255(17) 0.0337(19) -0.0008(15) -0.0010(17) -0.0007(15)
C14 0.039(2) 0.042(2) 0.0257(17) -0.0104(16) 0.0009(17) -0.0016(18)
C15 0.0170(15) 0.0249(15) 0.0149(13) -0.0013(12) 0.0042(13) -0.0002(12)
C16 0.0223(17) 0.0236(16) 0.0207(15) -0.0012(12) 0.0039(14) 0.0042(13)
C17 0.0197(17) 0.0338(19) 0.0317(18) 0.0035(15) 0.0027(15) 0.0068(14)
C18 0.0170(16) 0.045(2) 0.039(2) -0.0001(17) 0.0001(16) -0.0049(15)
C19 0.0254(18) 0.0285(17) 0.0298(17) -0.0011(14) 0.0055(16) -0.0051(14)
C20 0.0237(16) 0.0215(15) 0.0177(14) -0.0014(12) 0.0051(14) -0.0039(13)
C21 0.0243(17) 0.0214(16) 0.0318(18) 0.0032(13) 0.0007(15) 0.0059(13)
C22 0.0244(17) 0.0315(19) 0.0371(19) 0.0131(15) 0.0013(16) -0.0026(14)
C23 0.045(2) 0.0270(19) 0.039(2) -0.0055(16) -0.0019(19) 0.0066(17)
C24 0.038(2) 0.028(2) 0.065(3) 0.0075(19) 0.001(2) 0.0097(17)
C25 0.0307(19) 0.0177(15) 0.0267(16) 0.0024(12) 0.0044(16) -0.0025(13)
C26 0.036(2) 0.0297(18) 0.0261(17) 0.0070(14) 0.0026(16) -0.0019(16)
C27 0.0304(19) 0.0271(18) 0.0322(18) -0.0049(14) 0.0062(17) 0.0057(14)
C28 0.045(2) 0.0209(17) 0.050(2) 0.0050(16) 0.004(2) -0.0103(16)
C29 0.0204(16) 0.0221(16) 0.0222(15) 0.0037(12) -0.0009(14) 0.0051(12)
C30 0.0201(16) 0.0247(16) 0.0215(15) -0.0010(13) 0.0036(14) -0.0020(13)
C31 0.0222(17) 0.0369(19) 0.0228(16) 0.0012(14) -0.0028(15) 0.0017(15)
C32 0.0294(19) 0.0288(18) 0.0337(18) 0.0096(15) -0.0002(16) 0.0081(15)
C33 0.0303(18) 0.0182(15) 0.0286(17) 0.0045(13) 0.0075(15) 0.0028(13)
C34 0.0231(16) 0.0210(15) 0.0231(15) 0.0021(12) 0.0052(14) -0.0040(13)
C35 0.0249(17) 0.0271(17) 0.0277(17) -0.0073(13) 0.0011(15) -0.0033(14)
C36 0.033(2) 0.037(2) 0.050(2) -0.0148(19) 0.0080(19) -0.0021(17)
C37 0.036(2) 0.042(2) 0.040(2) -0.0119(18) -0.0047(19) -0.0025(18)
C38 0.040(2) 0.0263(19) 0.041(2) -0.0049(16) 0.0069(19) -0.0027(16)
C39 0.0263(17) 0.0225(16) 0.0254(16) -0.0013(13) 0.0031(15) -0.0007(13)
C40 0.035(2) 0.0263(19) 0.048(2) -0.0100(16) 0.0015(18) -0.0073(16)
C41 0.0250(18) 0.0304(19) 0.041(2) -0.0019(15) 0.0012(17) -0.0028(15)
C42 0.044(2) 0.039(2) 0.0246(17) -0.0006(16) -0.0024(17) -0.0122(18)

loop_
_atom_type_symbol
_atom_type_description
_atom_type_scat_dispersion_real
_atom_type_scat_dispersion_imag
_atom_type_scat_source
C C 0.0033 0.0016 'International Tables Vol C Tables 4.2.6.8 and 6.1.1.4'
H H 0.0000 0.0000 'International Tables Vol C Tables 4.2.6.8 and 6.1.1.4'
O O 0.0106 0.0060 'International Tables Vol C Tables 4.2.6.8 and 6.1.1.4'
Mo Mo -1.6832 0.6857 'International Tables Vol C Tables 4.2.6.8 and 6.1.1.4'

loop_
_geom_angle_atom_site_label_1
_geom_angle_atom_site_label_2
_geom_angle_atom_site_label_3
_geom_angle
_geom_angle_site_symmetry_1
_geom_angle_site_symmetry_3
_geom_angle_publ_flag
O3 Mo1 O4 106.55(13) . . ?
O3 Mo1 O1 110.47(11) . . ?
O4 Mo1 O1 109.14(12) . . ?
O3 Mo1 O2 108.81(12) . . ?
O4 Mo1 O2 110.50(11) . . ?
O1 Mo1 O2 111.26(10) . . ?
C1 O1 Mo1 170.3(2) . . ?
C15 O2 Mo1 174.2(2) . . ?
O1 C1 C2 118.4(3) . . ?
O1 C1 C6 118.1(3) . . ?
C2 C1 C6 123.5(3) . . ?
C3 C2 C1 116.6(3) . . ?
C3 C2 C7 119.4(3) . . ?
C1 C2 C7 123.9(3) . . ?
C4 C3 C2 121.1(3) . . ?
C5 C4 C3 120.4(3) . . ?
C4 C5 C6 122.5(3) . . ?
C5 C6 C1 115.9(3) . . ?
C5 C6 C11 120.4(3) . . ?
C1 C6 C11 123.7(3) . . ?
C10 C7 C9 106.3(3) . . ?
C10 C7 C2 111.9(3) . . ?
C9 C7 C2 111.3(3) . . ?
C10 C7 C8 106.6(3) . . ?
C9 C7 C8 111.7(3) . . ?
C2 C7 C8 109.0(3) . . ?
C14 C11 C6 111.9(3) . . ?
C14 C11 C12 105.4(3) . . ?
C6 C11 C12 112.0(3) . . ?
C14 C11 C13 106.6(3) . . ?
C6 C11 C13 109.7(3) . . ?
C12 C11 C13 111.2(3) . . ?
O2 C15 C20 119.2(3) . . ?
O2 C15 C16 118.1(3) . . ?
C20 C15 C16 122.8(3) . . ?
C17 C16 C15 116.3(3) . . ?
C17 C16 C21 120.4(3) . . ?
C15 C16 C21 123.3(3) . . ?
C18 C17 C16 121.9(3) . . ?
C17 C18 C19 120.2(3) . . ?
C18 C19 C20 121.6(3) . . ?
C19 C20 C15 117.0(3) . . ?
C19 C20 C25 119.8(3) . . ?
C15 C20 C25 123.1(3) . . ?
C22 C21 C16 112.3(3) . . ?
C22 C21 C24 106.3(3) . . ?
C16 C21 C24 111.3(3) . . ?
C22 C21 C23 111.3(3) . . ?
C16 C21 C23 110.0(3) . . ?
C24 C21 C23 105.5(3) . . ?
C27 C25 C26 112.2(3) . . ?
C27 C25 C28 106.8(3) . . ?
C26 C25 C28 105.9(3) . . ?
C27 C25 C20 110.8(3) . . ?
C26 C25 C20 109.5(3) . . ?
C28 C25 C20 111.6(3) . . ?
O5 C29 C34 122.5(3) . . ?
O5 C29 C30 115.2(3) . . ?
C34 C29 C30 122.2(3) . . ?
C31 C30 C29 116.8(3) . . ?
C31 C30 C35 121.0(3) . . ?
C29 C30 C35 122.2(3) . . ?
C32 C31 C30 122.0(3) . . ?
C33 C32 C31 119.9(3) . . ?
C32 C33 C34 121.8(3) . . ?
C33 C34 C29 117.2(3) . . ?
C33 C34 C39 120.3(3) . . ?
C29 C34 C39 122.5(3) . . ?
C37 C35 C38 106.5(3) . . ?
C37 C35 C36 107.3(3) . . ?
C38 C35 C36 110.1(3) . . ?
C37 C35 C30 111.2(3) . . ?
C38 C35 C30 111.1(3) . . ?
C36 C35 C30 110.4(3) . . ?
C40 C39 C42 106.8(3) . . ?
C40 C39 C41 105.5(3) . . ?
C42 C39 C41 110.7(3) . . ?
C40 C39 C34 111.7(3) . . ?
C42 C39 C34 110.6(3) . . ?
C41 C39 C34 111.4(3) . . ?

loop_
_geom_bond_atom_site_label_1
_geom_bond_atom_site_label_2
_geom_bond_distance
_geom_bond_site_symmetry_2
_geom_bond_publ_flag
Mo1 O3 1.703(2) . ?
Mo1 O4 1.706(2) . ?
Mo1 O1 1.857(2) . ?
Mo1 O2 1.861(2) . ?
O1 C1 1.405(4) . ?
O2 C15 1.392(4) . ?
O5 C29 1.379(4) . ?
C1 C2 1.423(4) . ?
C1 C6 1.426(4) . ?
C2 C3 1.409(5) . ?
C2 C7 1.557(4) . ?
C3 C4 1.399(5) . ?
C4 C5 1.380(5) . ?
C5 C6 1.403(5) . ?
C6 C11 1.546(5) . ?
C7 C10 1.545(5) . ?
C7 C9 1.547(5) . ?
C7 C8 1.560(4) . ?
C11 C14 1.545(5) . ?
C11 C12 1.550(5) . ?
C11 C13 1.553(5) . ?
C15 C20 1.419(4) . ?
C15 C16 1.428(4) . ?
C16 C17 1.409(5) . ?
C16 C21 1.544(5) . ?
C17 C18 1.381(5) . ?
C18 C19 1.394(5) . ?
C19 C20 1.398(5) . ?
C20 C25 1.559(5) . ?
C21 C22 1.543(5) . ?
C21 C24 1.554(5) . ?
C21 C23 1.566(5) . ?
C25 C27 1.541(6) . ?
C25 C26 1.549(5) . ?
C25 C28 1.554(5) . ?
C29 C34 1.424(4) . ?
C29 C30 1.430(4) . ?
C30 C31 1.399(5) . ?
C30 C35 1.555(5) . ?
C31 C32 1.391(5) . ?
C32 C33 1.390(5) . ?
C33 C34 1.399(4) . ?
C34 C39 1.562(4) . ?
C35 C37 1.547(5) . ?
C35 C38 1.546(5) . ?
C35 C36 1.558(5) . ?
C39 C40 1.546(5) . ?
C39 C42 1.548(5) . ?
C39 C41 1.552(5) . ?

loop_
_cod_related_entry_id
_cod_related_entry_database
_cod_related_entry_code
1 ChemSpider 30660690
